data_4326121
loop_
_publ_author_name
'Robert M. Haak'
'Antonello Decortes'
'Eduardo C. Escudero-Ad\'an'
'Marta Mart\'inez Belmonte'
'Eddy Martin'
'Jordi Benet-Buchholz'
'Arjan W. Kleij'

_publ_section_title
;
 Shape-Persistent Octanuclear Zinc Salen Clusters: Synthesis,
 Characterization, and Catalysis
;
_journal_name_full 'Inorganic Chemistry'
_journal_page_first 7934
_journal_page_last 7936
_journal_paper_doi 10.1021/ic201064d
_journal_volume 50
_journal_year 2011
_chemical_absolute_configuration ad
_chemical_formula_sum 'C120 H100 N12 O20 Zn8'
_chemical_formula_weight 2553.08
_space_group_IT_number 80
_symmetry_cell_setting tetragonal
_symmetry_space_group_name_Hall 'I 4bw'
_symmetry_space_group_name_H-M 'I 41'
_atom_sites_solution_hydrogens geom
_atom_sites_solution_primary direct
_atom_sites_solution_secondary difmap
_audit_creation_method SHELXL-97
_cell_angle_alpha 90.00
_cell_angle_beta 90.00
_cell_angle_gamma 90.00
_cell_formula_units_Z 4
_cell_length_a 16.4536(12)
_cell_length_b 16.4536(12)
_cell_length_c 40.860(3)
_cell_measurement_reflns_used 9854
_cell_measurement_temperature 100(2)
_cell_measurement_theta_max 30.52
_cell_measurement_theta_min 2.48
_cell_volume 11061.7(14)
_computing_cell_refinement 'Bruker APEX2 v2009.1-0'
_computing_data_collection 'Bruker APEX2 v2009.1-0'
_computing_data_reduction 'Bruker SAINT V7.60A'
_computing_molecular_graphics 'Bruker SHELXTL'
_computing_publication_material 'Bruker SHELXTL'
_computing_structure_refinement 'SHELXS-97 (Sheldrick, 2008)'
_computing_structure_solution 'SHELXS-97 (Sheldrick, 2008)'
_diffrn_ambient_temperature 100(2)
_diffrn_detector_area_resol_mean 512
_diffrn_detector_type '4K CCD area detector APEX II'
_diffrn_measured_fraction_theta_full 0.997
_diffrn_measured_fraction_theta_max 0.997
_diffrn_measurement_device_type 'Kappa 4-axis goniometer bruker-nonius'
_diffrn_measurement_method
;
 Fullsphere data collection, phi and omega scans
;
_diffrn_measurement_specimen_support 'magnetic support whith 10 micron nylon fiber cryoloop'
_diffrn_radiation_monochromator 'Multilayer Montel 200 mirrors'
_diffrn_radiation_type MoK\a
_diffrn_radiation_wavelength 0.71073
_diffrn_reflns_av_R_equivalents 0.0248
_diffrn_reflns_av_sigmaI/netI 0.0242
_diffrn_reflns_limit_h_max 23
_diffrn_reflns_limit_h_min -23
_diffrn_reflns_limit_k_max 22
_diffrn_reflns_limit_k_min -23
_diffrn_reflns_limit_l_max 58
_diffrn_reflns_limit_l_min -51
_diffrn_reflns_number 60461
_diffrn_reflns_theta_full 30.54
_diffrn_reflns_theta_max 30.54
_diffrn_reflns_theta_min 1.75
_diffrn_source 'rotating anode X-ray tube'
_diffrn_source_current 70
_diffrn_source_power 50
_diffrn_source_size '3 mm x 0.3 mm fine focus'
_diffrn_source_type 'Bruker-Nonius FR 591'
_exptl_absorpt_coefficient_mu 1.779
_exptl_absorpt_correction_T_max 0.9163
_exptl_absorpt_correction_T_min 0.8421
_exptl_absorpt_correction_type empirical
_exptl_absorpt_process_details
; 
 SADABS Version 2008/1 Bruker-Nonius
 Blessing, Acta Cryst. (1995) A51 33-38
;
_exptl_crystal_colour yellow
_exptl_crystal_density_diffrn 1.533
_exptl_crystal_description Block
_exptl_crystal_F_000 5216
_exptl_crystal_size_max 0.10
_exptl_crystal_size_mid 0.10
_exptl_crystal_size_min 0.05
_refine_diff_density_max 0.661
_refine_diff_density_min -0.375
_refine_diff_density_rms 0.074
_refine_ls_abs_structure_details 'Flack H D (1983), Acta Cryst. A39, 876-881'
_refine_ls_abs_structure_Flack -0.038(10)
_refine_ls_extinction_method none
_refine_ls_goodness_of_fit_ref 1.024
_refine_ls_hydrogen_treatment noref
_refine_ls_matrix_type full
_refine_ls_number_parameters 765
_refine_ls_number_reflns 16087
_refine_ls_number_restraints 35
_refine_ls_restrained_S_all 1.089
_refine_ls_R_factor_all 0.0422
_refine_ls_R_factor_gt 0.0308
_refine_ls_shift/su_max 0.049
_refine_ls_shift/su_mean 0.000
_refine_ls_structure_factor_coef Fsqd
_refine_ls_weighting_details 'calc w=1/[\s^2^(Fo^2^)+(0.0396P)^2^+20.2950P] where P=(Fo^2^+2Fc^2^)/3'
_refine_ls_weighting_scheme calc
_refine_ls_wR_factor_gt 0.0763
_refine_ls_wR_factor_ref 0.0837
_reflns_number_gt 13670
_reflns_number_total 16087
_reflns_threshold_expression >2sigma(I)
_cod_data_source_file ic201064d_si_003.cif
_cod_data_source_block mo_rhm465-41
_cod_depositor_comments
;
The following automatic conversions were performed:

data name '_diffrn_measurement_specimen_suppport' was replaced with
'_diffrn_measurement_specimen_support' as specified in the
replacement file 'data/replacement-values/replacement_tags.lst'.

Automatic conversion script
Id: cif_correct_tags 9268 2022-04-12 08:56:07Z antanas 
;
_cod_database_code 4326121

loop_
_symmetry_equiv_pos_as_xyz
'x, y, z'
'-x+1/2, -y+1/2, z+1/2'
'-y, x+1/2, z+1/4'
'y+1/2, -x, z+3/4'
'x+1/2, y+1/2, z+1/2'
'-x+1, -y+1, z+1'
'-y+1/2, x+1, z+3/4'
'y+1, -x+1/2, z+5/4'

loop_
_atom_site_label
_atom_site_type_symbol
_atom_site_fract_x
_atom_site_fract_y
_atom_site_fract_z
_atom_site_U_iso_or_equiv
_atom_site_adp_type
_atom_site_occupancy
_atom_site_symmetry_multiplicity
_atom_site_calc_flag
_atom_site_refinement_flags
Zn1 Zn 0.63968(2) 0.67788(2) 0.091068(8) 0.01718(8) Uani 1 1 d D
Zn2 Zn 0.47230(2) 0.64719(2) 0.150054(7) 0.01566(7) Uani 1 1 d .
Zn3 Zn 0.35232(2) 0.47241(2) 0.155066(7) 0.01619(8) Uani 1 1 d .
Zn4 Zn 0.32028(2) 0.64051(2) 0.212803(8) 0.01757(8) Uani 1 1 d D
N1 N 0.74628(15) 0.70331(15) 0.06515(7) 0.0239(5) Uani 1 1 d .
N2 N 0.59674(16) 0.69608(16) 0.04441(7) 0.0252(6) Uani 1 1 d .
N3 N 0.32238(16) 0.61282(16) 0.26201(7) 0.0230(5) Uani 1 1 d .
N4 N 0.27461(15) 0.74644(16) 0.23355(6) 0.0221(5) Uani 1 1 d .
O1 O 0.62779(15) 0.78319(14) 0.11585(7) 0.0240(6) Uani 0.90 1 d PDU
H1O H 0.6410(13) 0.8361(3) 0.1115(3) 0.036 Uiso 0.90 1 d PD
H2O H 0.6048(13) 0.7974(5) 0.1354(3) 0.036 Uiso 0.90 1 d PD
O1' O 0.5954(3) 0.8035(3) 0.0978(4) 0.026(2) Uani 0.10 1 d PDU
H1' H 0.5521(7) 0.8175(5) 0.1074(7) 0.040 Uiso 0.10 1 d PD
H2' H 0.6184(19) 0.8462(3) 0.0921(15) 0.040 Uiso 0.10 1 d PD
O2 O 0.70340(13) 0.61152(13) 0.12255(6) 0.0199(5) Uani 1 1 d .
O3 O 0.53250(12) 0.62668(12) 0.10337(5) 0.0169(4) Uani 1 1 d .
O4 O 0.48894(14) 0.76305(13) 0.13892(6) 0.0224(5) Uani 1 1 d .
O5 O 0.38774(14) 0.70419(13) 0.18198(6) 0.0190(5) Uani 1 1 d .
O6 O 0.39961(13) 0.56330(13) 0.12953(6) 0.0191(5) Uani 1 1 d .
O7 O 0.43701(13) 0.40077(13) 0.17545(6) 0.0183(5) Uani 1 1 d .
O8 O 0.37415(13) 0.53437(13) 0.20133(6) 0.0181(5) Uani 1 1 d .
O9 O 0.76298(14) 0.51947(16) 0.16887(7) 0.0283(6) Uani 1 1 d .
O10 O 0.21643(17) 0.6224(2) 0.18736(9) 0.0195(7) Uani 0.70 1 d PDU
H10O H 0.1698(5) 0.6511(6) 0.1844(5) 0.029 Uiso 0.70 1 d PD
H11O H 0.1974(7) 0.5803(8) 0.1749(5) 0.029 Uiso 0.70 1 d PD
O10' O 0.2016(3) 0.6051(5) 0.1973(2) 0.0349(18) Uani 0.30 1 d PDU
H10' H 0.1865(6) 0.5639(8) 0.1854(6) 0.052 Uiso 0.30 1 d PD
H11' H 0.1546(4) 0.6263(19) 0.2015(11) 0.052 Uiso 0.30 1 d PD
C1 C 0.78489(18) 0.61193(19) 0.12624(8) 0.0196(6) Uani 1 1 d .
C2 C 0.8162(2) 0.5613(2) 0.15121(9) 0.0243(7) Uani 1 1 d .
C3 C 0.8995(2) 0.5568(2) 0.15639(10) 0.0291(8) Uani 1 1 d .
H3 H 0.9198 0.5226 0.1733 0.035 Uiso 1 1 calc R
C4 C 0.9541(2) 0.6012(2) 0.13737(10) 0.0298(8) Uani 1 1 d .
H4 H 1.0109 0.5979 0.1413 0.036 Uiso 1 1 calc R
C5 C 0.9244(2) 0.6498(2) 0.11288(9) 0.0269(8) Uani 1 1 d .
H5 H 0.9613 0.6804 0.0999 0.032 Uiso 1 1 calc R
C6 C 0.84005(18) 0.6555(2) 0.10643(9) 0.0222(7) Uani 1 1 d .
C7 C 0.81822(19) 0.69623(19) 0.07663(8) 0.0238(6) Uani 1 1 d .
H7 H 0.8611 0.7200 0.0643 0.029 Uiso 1 1 calc R
C8 C 0.73590(16) 0.72878(16) 0.03053(7) 0.0238(5) Uani 1 1 d .
H8 H 0.7452 0.6800 0.0164 0.029 Uiso 1 1 calc R
C9 C 0.7974(2) 0.7936(2) 0.02043(9) 0.0278(7) Uani 1 1 d .
C10 C 0.8577(2) 0.7718(2) -0.00117(10) 0.0297(8) Uani 1 1 d .
H10A H 0.8575 0.7192 -0.0108 0.036 Uiso 1 1 calc R
C11 C 0.9192(2) 0.8266(3) -0.00901(11) 0.0423(10) Uani 1 1 d .
H11 H 0.9613 0.8112 -0.0237 0.051 Uiso 1 1 calc R
C12 C 0.9189(3) 0.9036(3) 0.00459(12) 0.0487(11) Uani 1 1 d .
H12 H 0.9608 0.9412 -0.0005 0.058 Uiso 1 1 calc R
C13 C 0.8572(3) 0.9252(2) 0.02564(11) 0.0468(10) Uani 1 1 d .
H13 H 0.8563 0.9784 0.0347 0.056 Uiso 1 1 calc R
C14 C 0.7959(2) 0.8704(2) 0.03393(10) 0.0382(8) Uani 1 1 d .
H14 H 0.7538 0.8857 0.0486 0.046 Uiso 1 1 calc R
C15 C 0.64714(16) 0.75530(16) 0.02598(7) 0.0235(5) Uani 1 1 d .
H15 H 0.6412 0.8087 0.0374 0.028 Uiso 1 1 calc R
C16 C 0.6238(2) 0.7694(2) -0.00951(9) 0.0313(7) Uani 1 1 d .
C17 C 0.5675(2) 0.8303(2) -0.01627(10) 0.0373(8) Uani 1 1 d .
H17 H 0.5450 0.8609 0.0012 0.045 Uiso 1 1 calc R
C18 C 0.5436(3) 0.8470(3) -0.04820(11) 0.0464(10) Uani 1 1 d .
H18 H 0.5038 0.8875 -0.0524 0.056 Uiso 1 1 calc R
C19 C 0.5777(3) 0.8049(3) -0.07352(11) 0.0480(11) Uani 1 1 d .
H19 H 0.5637 0.8182 -0.0954 0.058 Uiso 1 1 calc R
C20 C 0.6325(3) 0.7433(3) -0.06749(12) 0.0450(10) Uani 1 1 d .
H20 H 0.6543 0.7128 -0.0852 0.054 Uiso 1 1 calc R
C21 C 0.6559(3) 0.7256(3) -0.03586(11) 0.0374(9) Uani 1 1 d .
H21 H 0.6941 0.6834 -0.0319 0.045 Uiso 1 1 calc R
C22 C 0.53906(19) 0.65550(19) 0.03058(8) 0.0252(6) Uani 1 1 d .
H22 H 0.5343 0.6585 0.0074 0.030 Uiso 1 1 calc R
C23 C 0.48140(19) 0.60588(19) 0.04811(8) 0.0208(6) Uani 1 1 d .
C24 C 0.47716(18) 0.59909(17) 0.08264(8) 0.0169(6) Uani 1 1 d .
C25 C 0.40595(18) 0.56343(17) 0.09636(8) 0.0173(6) Uani 1 1 d .
C26 C 0.34537(19) 0.53211(19) 0.07612(9) 0.0215(7) Uani 1 1 d .
H26 H 0.2977 0.5093 0.0855 0.026 Uiso 1 1 calc R
C27 C 0.3542(2) 0.5340(2) 0.04194(9) 0.0229(7) Uani 1 1 d .
H27 H 0.3141 0.5096 0.0284 0.027 Uiso 1 1 calc R
C28 C 0.41951(19) 0.57049(19) 0.02830(9) 0.0228(7) Uani 1 1 d .
H28 H 0.4243 0.5726 0.0051 0.027 Uiso 1 1 calc R
C29 C 0.44379(18) 0.81657(18) 0.15557(8) 0.0182(6) Uani 1 1 d .
C30 C 0.4502(2) 0.8998(2) 0.15046(9) 0.0235(7) Uani 1 1 d .
H30 H 0.4871 0.9201 0.1345 0.028 Uiso 1 1 calc R
C31 C 0.4025(2) 0.9542(2) 0.16875(10) 0.0272(8) Uani 1 1 d .
H31 H 0.4078 1.0111 0.1655 0.033 Uiso 1 1 calc R
C32 C 0.3485(2) 0.9250(2) 0.19124(9) 0.0233(7) Uani 1 1 d .
H32 H 0.3155 0.9620 0.2031 0.028 Uiso 1 1 calc R
C33 C 0.3407(2) 0.8401(2) 0.19719(8) 0.0211(6) Uani 1 1 d .
C34 C 0.38844(19) 0.78467(19) 0.17912(8) 0.0184(6) Uani 1 1 d .
C35 C 0.28734(19) 0.81893(19) 0.22386(8) 0.0228(6) Uani 1 1 d .
H35 H 0.2600 0.8617 0.2349 0.027 Uiso 1 1 calc R
C36 C 0.22864(15) 0.72694(15) 0.26343(6) 0.0206(5) Uani 1 1 d .
H36 H 0.1832 0.6900 0.2570 0.025 Uiso 1 1 calc R
C37 C 0.1915(2) 0.79911(19) 0.28064(8) 0.0229(6) Uani 1 1 d .
C38 C 0.11016(19) 0.8188(2) 0.27247(8) 0.0288(7) Uani 1 1 d .
H38 H 0.0804 0.7850 0.2579 0.035 Uiso 1 1 calc R
C39 C 0.0736(2) 0.8881(2) 0.28591(9) 0.0350(8) Uani 1 1 d .
H39 H 0.0194 0.9018 0.2801 0.042 Uiso 1 1 calc R
C40 C 0.1155(2) 0.9358(2) 0.30728(9) 0.0329(7) Uani 1 1 d .
H40 H 0.0899 0.9821 0.3167 0.039 Uiso 1 1 calc R
C41 C 0.1950(2) 0.9174(2) 0.31539(10) 0.0298(7) Uani 1 1 d .
H41 H 0.2238 0.9514 0.3302 0.036 Uiso 1 1 calc R
C42 C 0.2327(2) 0.8499(2) 0.30215(9) 0.0248(7) Uani 1 1 d .
H42 H 0.2875 0.8381 0.3078 0.030 Uiso 1 1 calc R
C43 C 0.28927(16) 0.67621(15) 0.28432(6) 0.0219(5) Uani 1 1 d .
H43 H 0.3350 0.7126 0.2911 0.026 Uiso 1 1 calc R
C44 C 0.2503(2) 0.6415(2) 0.31505(9) 0.0290(7) Uani 1 1 d .
C45 C 0.2781(3) 0.6645(3) 0.34534(11) 0.0376(9) Uani 1 1 d .
H45 H 0.3214 0.7024 0.3469 0.045 Uiso 1 1 calc R
C46 C 0.2438(3) 0.6330(3) 0.37377(11) 0.0502(12) Uani 1 1 d .
H46 H 0.2623 0.6506 0.3946 0.060 Uiso 1 1 calc R
C47 C 0.1821(3) 0.5755(3) 0.37131(13) 0.0566(13) Uani 1 1 d .
H47 H 0.1589 0.5528 0.3905 0.068 Uiso 1 1 calc R
C48 C 0.1547(3) 0.5515(3) 0.34092(12) 0.0494(11) Uani 1 1 d .
H48 H 0.1121 0.5127 0.3392 0.059 Uiso 1 1 calc R
C49 C 0.1892(2) 0.5840(2) 0.31268(10) 0.0358(7) Uani 1 1 d .
H49 H 0.1708 0.5667 0.2918 0.043 Uiso 1 1 calc R
C50 C 0.36118(18) 0.55286(19) 0.27421(8) 0.0220(6) Uani 1 1 d .
H50 H 0.3669 0.5523 0.2973 0.026 Uiso 1 1 calc R
C51 C 0.39737(18) 0.48569(19) 0.25665(8) 0.0179(6) Uani 1 1 d .
C52 C 0.40129(17) 0.47941(18) 0.22240(8) 0.0165(6) Uani 1 1 d .
C53 C 0.43530(18) 0.40646(18) 0.20836(9) 0.0177(6) Uani 1 1 d .
C54 C 0.4637(2) 0.34575(19) 0.22859(8) 0.0198(6) Uani 1 1 d .
H54 H 0.4845 0.2972 0.2192 0.024 Uiso 1 1 calc R
C55 C 0.4626(2) 0.3543(2) 0.26276(9) 0.0236(7) Uani 1 1 d .
H55 H 0.4840 0.3127 0.2764 0.028 Uiso 1 1 calc R
C56 C 0.42984(19) 0.42397(19) 0.27647(9) 0.0210(6) Uani 1 1 d .
H56 H 0.4293 0.4301 0.2996 0.025 Uiso 1 1 calc R
N1S N 1.0602(2) 0.6822(3) 0.20565(13) 0.0709(15) Uani 1 1 d .
C1S C 0.9993(3) 0.7101(3) 0.20047(13) 0.0481(12) Uani 1 1 d .
C2S C 0.9185(3) 0.7451(3) 0.19384(13) 0.0461(11) Uani 1 1 d .
H2S1 H 0.9100 0.7926 0.2079 0.069 Uiso 1 1 calc R
H2S2 H 0.8766 0.7044 0.1984 0.069 Uiso 1 1 calc R
H2S3 H 0.9154 0.7617 0.1708 0.069 Uiso 1 1 calc R
C1Q C 0.2993(3) 0.9958(2) 0.10292(11) 0.0370(9) Uani 1 1 d .
C2Q C 0.2618(3) 0.9177(2) 0.10952(11) 0.0346(9) Uani 1 1 d .
H2Q1 H 0.2052 0.9259 0.1161 0.052 Uiso 1 1 calc R
H2Q2 H 0.2914 0.8903 0.1272 0.052 Uiso 1 1 calc R
H2Q3 H 0.2636 0.8841 0.0897 0.052 Uiso 1 1 calc R
N1Q N 0.3283(3) 1.0575(2) 0.09750(11) 0.0520(10) Uani 1 1 d .

loop_
_atom_site_aniso_label
_atom_site_aniso_U_11
_atom_site_aniso_U_22
_atom_site_aniso_U_33
_atom_site_aniso_U_23
_atom_site_aniso_U_13
_atom_site_aniso_U_12
Zn1 0.01570(15) 0.01800(15) 0.01783(17) 0.00128(13) 0.00036(13) -0.00207(12)
Zn2 0.01536(15) 0.01487(15) 0.01676(17) -0.00006(13) -0.00048(12) 0.00046(12)
Zn3 0.01459(15) 0.01576(15) 0.01823(18) -0.00024(13) 0.00059(13) -0.00099(13)
Zn4 0.01791(16) 0.01652(16) 0.01829(18) -0.00054(13) 0.00165(14) 0.00250(13)
N1 0.0200(10) 0.0284(12) 0.0232(12) 0.0040(9) 0.0021(9) -0.0001(9)
N2 0.0263(12) 0.0287(12) 0.0204(12) 0.0035(9) -0.0002(9) -0.0095(10)
N3 0.0278(12) 0.0234(11) 0.0178(11) -0.0011(9) 0.0028(9) 0.0087(9)
N4 0.0253(11) 0.0229(11) 0.0182(11) -0.0013(8) 0.0043(9) 0.0035(9)
O1 0.0239(11) 0.0205(11) 0.0277(13) -0.0072(10) 0.0092(10) -0.0036(9)
O1' 0.029(4) 0.028(5) 0.022(4) -0.014(4) 0.003(4) -0.009(4)
O2 0.0158(9) 0.0218(10) 0.0223(11) 0.0026(9) -0.0004(8) -0.0017(8)
O3 0.0172(9) 0.0175(9) 0.0161(10) -0.0013(8) -0.0015(8) -0.0028(8)
O4 0.0284(10) 0.0154(9) 0.0235(11) -0.0006(8) 0.0034(9) 0.0014(8)
O5 0.0216(10) 0.0138(9) 0.0215(11) 0.0017(8) 0.0018(9) 0.0030(8)
O6 0.0195(10) 0.0199(10) 0.0179(11) -0.0009(8) -0.0015(8) -0.0052(8)
O7 0.0197(10) 0.0179(10) 0.0173(12) -0.0031(8) 0.0033(8) 0.0007(8)
O8 0.0196(10) 0.0168(9) 0.0181(11) -0.0011(8) 0.0006(8) 0.0028(8)
O9 0.0202(10) 0.0305(11) 0.0341(14) 0.0150(10) -0.0031(9) -0.0027(9)
O10 0.0070(12) 0.0238(16) 0.0277(18) 0.0001(13) 0.0047(12) -0.0008(11)
O10' 0.028(3) 0.037(3) 0.040(4) 0.008(3) 0.009(3) -0.008(3)
C1 0.0129(12) 0.0220(14) 0.0239(16) -0.0034(12) -0.0012(11) -0.0024(10)
C2 0.0200(13) 0.0269(15) 0.0260(16) 0.0001(13) -0.0006(12) 0.0004(11)
C3 0.0194(14) 0.0403(18) 0.0276(18) 0.0058(14) -0.0022(13) -0.0012(12)
C4 0.0194(14) 0.0391(19) 0.0309(19) 0.0028(15) -0.0018(13) -0.0049(13)
C5 0.0202(14) 0.0328(17) 0.0278(18) -0.0017(14) 0.0003(13) -0.0047(12)
C6 0.0145(12) 0.0279(15) 0.0241(16) -0.0036(12) -0.0006(11) -0.0043(11)
C7 0.0220(12) 0.0256(13) 0.0238(14) 0.0034(11) 0.0057(11) -0.0045(10)
C8 0.0248(12) 0.0244(12) 0.0220(12) -0.0001(10) 0.0035(10) -0.0026(9)
C9 0.0276(14) 0.0278(14) 0.0279(16) 0.0067(12) 0.0011(12) -0.0059(11)
C10 0.0296(15) 0.0309(16) 0.0286(17) 0.0011(13) 0.0015(13) 0.0047(12)
C11 0.0275(16) 0.061(3) 0.038(2) 0.0125(18) 0.0098(14) -0.0031(16)
C12 0.048(2) 0.046(2) 0.053(3) 0.0116(19) 0.0012(19) -0.0242(17)
C13 0.059(2) 0.0288(16) 0.053(2) -0.0018(15) -0.003(2) -0.0167(16)
C14 0.0444(19) 0.0329(17) 0.0374(19) -0.0071(14) 0.0036(15) -0.0065(14)
C15 0.0229(11) 0.0243(11) 0.0232(13) 0.0027(10) 0.0019(10) -0.0041(9)
C16 0.0319(15) 0.0401(18) 0.0219(15) 0.0035(13) -0.0010(12) -0.0100(14)
C17 0.0369(17) 0.0409(18) 0.0340(19) 0.0060(15) 0.0005(14) -0.0033(14)
C18 0.0404(19) 0.051(2) 0.048(2) 0.0114(19) -0.0057(17) -0.0079(16)
C19 0.047(2) 0.062(3) 0.035(2) 0.0109(18) -0.0106(16) -0.0195(19)
C20 0.048(2) 0.055(2) 0.033(2) -0.0081(18) 0.0048(17) -0.0179(18)
C21 0.0372(18) 0.0417(19) 0.033(2) 0.0010(15) -0.0039(15) -0.0070(15)
C22 0.0261(13) 0.0308(14) 0.0187(13) 0.0009(11) -0.0029(11) -0.0062(11)
C23 0.0198(13) 0.0230(14) 0.0195(15) -0.0017(11) 0.0002(11) -0.0051(11)
C24 0.0168(12) 0.0153(12) 0.0187(15) 0.0005(10) -0.0018(11) 0.0010(10)
C25 0.0195(13) 0.0154(12) 0.0169(15) -0.0005(10) -0.0004(11) 0.0009(10)
C26 0.0174(13) 0.0206(13) 0.0264(16) 0.0016(12) -0.0025(12) -0.0039(11)
C27 0.0195(13) 0.0258(15) 0.0234(16) -0.0002(12) -0.0059(12) -0.0055(11)
C28 0.0237(14) 0.0246(14) 0.0200(15) -0.0027(12) -0.0068(12) -0.0037(11)
C29 0.0215(13) 0.0163(12) 0.0168(14) -0.0010(11) 0.0009(11) 0.0034(10)
C30 0.0282(15) 0.0200(14) 0.0224(16) 0.0009(12) 0.0012(12) -0.0040(11)
C31 0.0408(19) 0.0151(14) 0.0258(18) -0.0014(12) -0.0011(15) 0.0008(13)
C32 0.0331(17) 0.0170(14) 0.0197(16) -0.0025(12) 0.0012(13) 0.0060(12)
C33 0.0250(15) 0.0228(14) 0.0154(14) -0.0011(11) 0.0011(12) 0.0045(12)
C34 0.0210(14) 0.0204(14) 0.0138(14) 0.0006(11) -0.0007(11) 0.0026(11)
C35 0.0269(14) 0.0184(12) 0.0230(14) -0.0014(10) 0.0025(11) 0.0025(10)
C36 0.0195(11) 0.0222(11) 0.0201(11) -0.0016(9) 0.0027(9) 0.0023(9)
C37 0.0280(14) 0.0199(12) 0.0208(14) -0.0033(10) 0.0074(11) 0.0038(10)
C38 0.0244(14) 0.0351(16) 0.0269(15) -0.0035(12) -0.0011(11) 0.0024(12)
C39 0.0262(14) 0.0451(19) 0.0336(18) 0.0002(15) 0.0001(13) 0.0122(14)
C40 0.0362(17) 0.0324(16) 0.0300(17) -0.0001(13) 0.0049(13) 0.0135(13)
C41 0.0355(16) 0.0271(14) 0.0267(16) -0.0049(12) 0.0044(12) -0.0001(12)
C42 0.0213(13) 0.0266(14) 0.0266(16) -0.0013(12) 0.0032(11) 0.0021(11)
C43 0.0237(11) 0.0210(11) 0.0210(12) -0.0030(9) 0.0009(9) 0.0042(9)
C44 0.0345(16) 0.0295(15) 0.0229(15) -0.0006(11) 0.0062(12) 0.0163(12)
C45 0.0408(19) 0.0421(19) 0.0300(19) 0.0016(15) -0.0009(15) 0.0191(15)
C46 0.068(3) 0.061(3) 0.0209(19) 0.0081(18) 0.0078(18) 0.033(2)
C47 0.065(3) 0.061(3) 0.044(3) 0.018(2) 0.030(2) 0.023(2)
C48 0.047(2) 0.046(2) 0.055(3) 0.012(2) 0.016(2) 0.0076(17)
C49 0.0359(17) 0.0363(17) 0.0354(18) 0.0008(14) 0.0101(14) 0.0042(14)
C50 0.0257(13) 0.0237(13) 0.0167(13) -0.0019(10) 0.0029(10) 0.0060(10)
C51 0.0156(12) 0.0189(13) 0.0190(15) 0.0010(11) 0.0036(11) 0.0015(10)
C52 0.0155(13) 0.0158(13) 0.0182(15) -0.0007(11) 0.0001(11) 0.0006(10)
C53 0.0169(13) 0.0158(12) 0.0204(15) 0.0001(11) 0.0030(11) 0.0021(10)
C54 0.0246(14) 0.0167(13) 0.0182(15) 0.0001(11) 0.0019(12) 0.0012(11)
C55 0.0275(16) 0.0195(14) 0.0239(17) 0.0047(13) 0.0014(13) 0.0037(12)
C56 0.0242(14) 0.0203(13) 0.0186(15) -0.0006(12) 0.0038(12) 0.0017(11)
N1S 0.0258(16) 0.125(4) 0.062(3) -0.054(3) -0.0050(17) 0.014(2)
C1S 0.0304(19) 0.064(3) 0.050(3) -0.026(2) 0.0040(18) 0.0003(18)
C2S 0.037(2) 0.043(2) 0.058(3) -0.009(2) 0.013(2) 0.0071(17)
C1Q 0.054(2) 0.0245(17) 0.032(2) -0.0066(14) -0.0113(17) 0.0045(15)
C2Q 0.041(2) 0.0293(17) 0.034(2) -0.0039(15) 0.0004(16) -0.0056(15)
N1Q 0.081(3) 0.0266(16) 0.049(2) -0.0002(16) -0.023(2) -0.0009(17)

loop_
_atom_type_symbol
_atom_type_description
_atom_type_scat_dispersion_real
_atom_type_scat_dispersion_imag
_atom_type_scat_source
C C 0.0033 0.0016 'International Tables Vol C Tables 4.2.6.8 and 6.1.1.4'
H H 0.0000 0.0000 'International Tables Vol C Tables 4.2.6.8 and 6.1.1.4'
N N 0.0061 0.0033 'International Tables Vol C Tables 4.2.6.8 and 6.1.1.4'
O O 0.0106 0.0060 'International Tables Vol C Tables 4.2.6.8 and 6.1.1.4'
Zn Zn 0.2839 1.4301 'International Tables Vol C Tables 4.2.6.8 and 6.1.1.4'

loop_
_geom_angle_atom_site_label_1
_geom_angle_atom_site_label_2
_geom_angle_atom_site_label_3
_geom_angle
_geom_angle_site_symmetry_1
_geom_angle_site_symmetry_3
O2 Zn1 O1 101.44(11) . .
O2 Zn1 O3 94.04(9) . .
O1 Zn1 O3 98.56(9) . .
O2 Zn1 N2 149.58(10) . .
O1 Zn1 N2 107.89(11) . .
O3 Zn1 N2 89.52(10) . .
O2 Zn1 N1 89.73(10) . .
O1 Zn1 N1 99.42(10) . .
O3 Zn1 N1 160.51(10) . .
N2 Zn1 N1 77.85(10) . .
O2 Zn1 O1' 127.4(4) . .
O1 Zn1 O1' 26.0(4) . .
O3 Zn1 O1' 94.08(18) . .
N2 Zn1 O1' 82.3(4) . .
N1 Zn1 O1' 98.8(2) . .
O4 Zn2 O7 113.56(10) . 6_554
O4 Zn2 O6 130.39(10) . .
O7 Zn2 O6 113.16(6) 6_554 .
O4 Zn2 O5 78.85(9) . .
O7 Zn2 O5 110.32(10) 6_554 .
O6 Zn2 O5 99.77(9) . .
O4 Zn2 O3 83.39(9) . .
O7 Zn2 O3 93.13(9) 6_554 .
O6 Zn2 O3 78.38(9) . .
O5 Zn2 O3 154.77(9) . .
O6 Zn3 O9 118.30(11) . 6_554
O6 Zn3 O7 112.90(6) . .
O9 Zn3 O7 125.86(11) 6_554 .
O6 Zn3 O2 109.30(9) . 6_554
O9 Zn3 O2 78.99(9) 6_554 6_554
O7 Zn3 O2 100.22(9) . 6_554
O6 Zn3 O8 92.24(9) . .
O9 Zn3 O8 83.07(10) 6_554 .
O7 Zn3 O8 78.47(9) . .
O2 Zn3 O8 156.70(9) 6_554 .
O5 Zn4 O8 93.68(9) . .
O5 Zn4 O10 103.00(12) . .
O8 Zn4 O10 97.13(11) . .
O5 Zn4 N3 136.75(11) . .
O8 Zn4 N3 91.61(10) . .
O10 Zn4 N3 118.86(12) . .
O5 Zn4 N4 91.05(10) . .
O8 Zn4 N4 168.87(10) . .
O10 Zn4 N4 91.60(12) . .
N3 Zn4 N4 78.10(10) . .
O5 Zn4 O10' 118.0(2) . .
O8 Zn4 O10' 95.5(2) . .
O10 Zn4 O10' 15.0(2) . .
N3 Zn4 O10' 104.2(2) . .
N4 Zn4 O10' 91.1(2) . .
C7 N1 C8 118.8(3) . .
C7 N1 Zn1 124.9(2) . .
C8 N1 Zn1 116.25(18) . .
C22 N2 C15 121.9(3) . .
C22 N2 Zn1 125.7(2) . .
C15 N2 Zn1 111.97(18) . .
C50 N3 C43 119.0(3) . .
C50 N3 Zn4 124.1(2) . .
C43 N3 Zn4 115.87(18) . .
C35 N4 C36 123.1(3) . .
C35 N4 Zn4 126.8(2) . .
C36 N4 Zn4 109.96(17) . .
O1' O1 Zn1 88.2(5) . .
O1 O1' Zn1 65.8(3) . .
C1 O2 Zn1 126.4(2) . .
C1 O2 Zn3 111.24(19) . 6_554
Zn1 O2 Zn3 122.32(10) . 6_554
C24 O3 Zn1 125.8(2) . .
C24 O3 Zn2 107.52(18) . .
Zn1 O3 Zn2 123.48(10) . .
C29 O4 Zn2 116.1(2) . .
C34 O5 Zn4 126.0(2) . .
C34 O5 Zn2 112.3(2) . .
Zn4 O5 Zn2 121.61(10) . .
C25 O6 Zn3 123.79(18) . .
C25 O6 Zn2 111.68(18) . .
Zn3 O6 Zn2 122.13(12) . .
C53 O7 Zn2 124.46(19) . 6_554
C53 O7 Zn3 111.02(18) . .
Zn2 O7 Zn3 122.65(12) 6_554 .
C52 O8 Zn4 126.0(2) . .
C52 O8 Zn3 107.45(18) . .
Zn4 O8 Zn3 122.38(11) . .
C2 O9 Zn3 116.2(2) . 6_554
O10' O10 Zn4 94.1(8) . .
O10 O10' Zn4 70.9(7) . .
O2 C1 C6 125.3(3) . .
O2 C1 C2 116.1(3) . .
C6 C1 C2 118.6(3) . .
O9 C2 C3 122.7(3) . .
O9 C2 C1 117.3(3) . .
C3 C2 C1 120.0(3) . .
C2 C3 C4 121.5(4) . .
C5 C4 C3 118.8(3) . .
C4 C5 C6 121.6(3) . .
C1 C6 C5 119.3(3) . .
C1 C6 C7 124.2(3) . .
C5 C6 C7 115.7(3) . .
N1 C7 C6 125.8(3) . .
N1 C8 C9 112.2(2) . .
N1 C8 C15 107.8(2) . .
C9 C8 C15 113.5(2) . .
C10 C9 C14 120.5(3) . .
C10 C9 C8 118.0(3) . .
C14 C9 C8 121.3(3) . .
C9 C10 C11 120.2(4) . .
C12 C11 C10 119.9(4) . .
C13 C12 C11 119.4(4) . .
C12 C13 C14 121.2(4) . .
C9 C14 C13 118.9(4) . .
N2 C15 C16 116.4(2) . .
N2 C15 C8 106.5(2) . .
C16 C15 C8 113.6(2) . .
C17 C16 C21 118.0(4) . .
C17 C16 C15 117.9(3) . .
C21 C16 C15 124.1(3) . .
C18 C17 C16 121.1(4) . .
C19 C18 C17 119.7(4) . .
C18 C19 C20 120.4(4) . .
C21 C20 C19 120.3(4) . .
C20 C21 C16 120.5(4) . .
N2 C22 C23 124.0(3) . .
C24 C23 C28 119.9(3) . .
C24 C23 C22 124.9(3) . .
C28 C23 C22 114.8(3) . .
O3 C24 C23 125.2(3) . .
O3 C24 C25 117.0(3) . .
C23 C24 C25 117.7(3) . .
O6 C25 C26 122.4(3) . .
O6 C25 C24 117.1(3) . .
C26 C25 C24 120.4(3) . .
C25 C26 C27 120.5(3) . .
C28 C27 C26 120.1(3) . .
C27 C28 C23 121.0(3) . .
O4 C29 C30 122.0(3) . .
O4 C29 C34 117.1(3) . .
C30 C29 C34 120.9(3) . .
C29 C30 C31 120.3(3) . .
C32 C31 C30 119.8(3) . .
C31 C32 C33 121.3(3) . .
C34 C33 C32 119.6(3) . .
C34 C33 C35 125.3(3) . .
C32 C33 C35 114.9(3) . .
O5 C34 C33 126.3(3) . .
O5 C34 C29 115.6(3) . .
C33 C34 C29 118.1(3) . .
N4 C35 C33 124.1(3) . .
N4 C36 C37 115.0(2) . .
N4 C36 C43 104.0(2) . .
C37 C36 C43 115.2(2) . .
C42 C37 C38 118.2(3) . .
C42 C37 C36 124.7(3) . .
C38 C37 C36 116.9(3) . .
C39 C38 C37 119.9(3) . .
C40 C39 C38 120.3(3) . .
C39 C40 C41 120.3(3) . .
C40 C41 C42 120.5(3) . .
C41 C42 C37 120.7(3) . .
N3 C43 C44 113.4(2) . .
N3 C43 C36 105.9(2) . .
C44 C43 C36 112.6(2) . .
C45 C44 C49 119.6(4) . .
C45 C44 C43 120.0(3) . .
C49 C44 C43 120.3(3) . .
C44 C45 C46 121.0(4) . .
C47 C46 C45 119.2(5) . .
C48 C47 C46 119.9(4) . .
C47 C48 C49 120.1(4) . .
C44 C49 C48 120.1(4) . .
N3 C50 C51 127.1(3) . .
C56 C51 C52 120.2(3) . .
C56 C51 C50 115.0(3) . .
C52 C51 C50 124.7(3) . .
O8 C52 C51 125.5(3) . .
O8 C52 C53 116.1(3) . .
C51 C52 C53 118.4(3) . .
O7 C53 C54 122.7(3) . .
O7 C53 C52 117.5(3) . .
C54 C53 C52 119.7(3) . .
C53 C54 C55 121.3(3) . .
C56 C55 C54 119.4(3) . .
C55 C56 C51 120.9(3) . .
N1S C1S C2S 178.9(7) . .
N1Q C1Q C2Q 179.4(6) . .

loop_
_geom_bond_atom_site_label_1
_geom_bond_atom_site_label_2
_geom_bond_distance
_geom_bond_site_symmetry_2
Zn1 O2 1.986(2) .
Zn1 O1 2.016(2) .
Zn1 O3 2.018(2) .
Zn1 N2 2.055(3) .
Zn1 N1 2.091(3) .
Zn1 O1' 2.210(5) .
Zn2 O4 1.979(2) .
Zn2 O7 1.981(2) 6_554
Zn2 O6 2.010(2) .
Zn2 O5 2.125(2) .
Zn2 O3 2.176(2) .
Zn3 O6 1.983(2) .
Zn3 O9 1.984(2) 6_554
Zn3 O7 2.006(2) .
Zn3 O2 2.124(2) 6_554
Zn3 O8 2.177(2) .
Zn4 O5 1.979(2) .
Zn4 O8 2.014(2) .
Zn4 O10 2.022(3) .
Zn4 N3 2.062(3) .
Zn4 N4 2.079(3) .
Zn4 O10' 2.134(6) .
N1 C7 1.279(4) .
N1 C8 1.485(4) .
N2 C22 1.291(4) .
N2 C15 1.485(4) .
N3 C50 1.277(4) .
N3 C43 1.488(4) .
N4 C35 1.274(4) .
N4 C36 1.472(4) .
O1 O1' 0.968(13) .
O2 C1 1.349(4) .
O2 Zn3 2.124(2) 6_554
O3 C24 1.324(4) .
O4 C29 1.338(4) .
O5 C34 1.329(4) .
O6 C25 1.359(4) .
O7 C53 1.348(4) .
O7 Zn2 1.981(2) 6_554
O8 C52 1.326(4) .
O9 C2 1.326(4) .
O9 Zn3 1.984(2) 6_554
O10 O10' 0.552(8) .
C1 C6 1.412(5) .
C1 C2 1.414(5) .
C2 C3 1.390(5) .
C3 C4 1.395(5) .
C4 C5 1.371(5) .
C5 C6 1.416(4) .
C6 C7 1.436(5) .
C8 C9 1.526(4) .
C8 C15 1.536(4) .
C9 C10 1.376(5) .
C9 C14 1.379(5) .
C10 C11 1.393(5) .
C11 C12 1.382(6) .
C12 C13 1.378(6) .
C13 C14 1.395(5) .
C15 C16 1.518(4) .
C16 C17 1.393(5) .
C16 C21 1.399(6) .
C17 C18 1.390(6) .
C18 C19 1.365(7) .
C19 C20 1.380(7) .
C20 C21 1.379(7) .
C22 C23 1.442(5) .
C23 C24 1.417(5) .
C23 C28 1.425(4) .
C24 C25 1.425(4) .
C25 C26 1.394(4) .
C26 C27 1.404(5) .
C27 C28 1.351(5) .
C29 C30 1.390(4) .
C29 C34 1.425(4) .
C30 C31 1.405(5) .
C31 C32 1.366(5) .
C32 C33 1.423(5) .
C33 C34 1.413(4) .
C33 C35 1.442(5) .
C36 C37 1.509(4) .
C36 C43 1.556(4) .
C37 C42 1.390(5) .
C37 C38 1.416(4) .
C38 C39 1.401(5) .
C39 C40 1.361(5) .
C40 C41 1.383(5) .
C41 C42 1.383(5) .
C43 C44 1.521(4) .
C44 C45 1.372(6) .
C44 C49 1.383(5) .
C45 C46 1.391(6) .
C46 C47 1.391(8) .
C47 C48 1.379(7) .
C48 C49 1.393(5) .
C50 C51 1.446(4) .
C51 C56 1.405(5) .
C51 C52 1.405(5) .
C52 C53 1.443(4) .
C53 C54 1.378(4) .
C54 C55 1.404(5) .
C55 C56 1.384(5) .
N1S C1S 1.122(6) .
C1S C2S 1.474(6) .
C1Q N1Q 1.144(6) .
C1Q C2Q 1.452(6) .
